data_2208606
loop_
_publ_author_name
'Yan Zheng'
'Qian Yang'
'Duan-Jun Xu'

_publ_section_title
;Bis(1<i>H</i>-benzimidazole-\k<i>N</i>^3^)bis(4-hydroxybenzoato-\k<i>O</i>)zinc(II)
 0.25-hydrate
;
_journal_coeditor_code HB2022
_journal_issue 4
_journal_name_full 'Acta Crystallographica Section E'
_journal_page_first m813
_journal_page_last m815
_journal_paper_doi 10.1107/S160053680600955X
_journal_volume 62
_journal_year 2006
_chemical_formula_iupac '[Zn (C7 H5 O3)2 (C7 H6 N2)2], 0.25H2 O'
_chemical_formula_moiety 'C28 H22 N4 O6 Zn, 0.25H2 O'
_chemical_formula_sum 'C28 H22.5 N4 O6.25 Zn'
_chemical_formula_weight 580.37
_chemical_name_systematic
;
Bis(1H-benzimidazole-\kN^3^)bis(4-hydroxybenzoato-\kO)zinc(II) 0.25-hydrate
;
_space_group_IT_number 15
_symmetry_cell_setting monoclinic
_symmetry_space_group_name_Hall '-C 2yc'
_symmetry_space_group_name_H-M 'C 1 2/c 1'
_atom_sites_solution_hydrogens mixed
_atom_sites_solution_primary direct
_atom_sites_solution_secondary difmap
_audit_creation_method SHELXL-97
_cell_angle_alpha 90.00
_cell_angle_beta 105.138(4)
_cell_angle_gamma 90.00
_cell_formula_units_Z 8
_cell_length_a 13.064(3)
_cell_length_b 27.434(6)
_cell_length_c 15.069(4)
_cell_measurement_reflns_used 5766
_cell_measurement_temperature 295(2)
_cell_measurement_theta_max 23.0
_cell_measurement_theta_min 3.0
_cell_volume 5213(2)
_computing_cell_refinement PROCESS-AUTO
_computing_data_collection 'PROCESS-AUTO (Rigaku, 1998)'
_computing_data_reduction 'CrystalStructure (Rigaku/MSC, 2002)'
_computing_molecular_graphics 'ORTEP-3 for Windows (Farrugia, 1997)'
_computing_publication_material 'WinGX (Farrugia, 1999)'
_computing_structure_refinement 'SHELXL-97 (Sheldrick, 1997)'
_computing_structure_solution 'SIR92 (Altomare <i>et al.</i>,  1993)'
_diffrn_ambient_temperature 295(2)
_diffrn_detector_area_resol_mean 10.0
_diffrn_measured_fraction_theta_full 1.00
_diffrn_measured_fraction_theta_max 1.00
_diffrn_measurement_device_type 'Rigaku R-AXIS RAPID'
_diffrn_measurement_method \w
_diffrn_radiation_monochromator graphite
_diffrn_radiation_source 'fine-focus sealed tube'
_diffrn_radiation_type MoK\a
_diffrn_radiation_wavelength 0.71073
_diffrn_reflns_av_R_equivalents 0.035
_diffrn_reflns_av_sigmaI/netI 0.043
_diffrn_reflns_limit_h_max 15
_diffrn_reflns_limit_h_min -15
_diffrn_reflns_limit_k_max 25
_diffrn_reflns_limit_k_min -32
_diffrn_reflns_limit_l_max 18
_diffrn_reflns_limit_l_min -16
_diffrn_reflns_number 13925
_diffrn_reflns_theta_full 25.2
_diffrn_reflns_theta_max 25.2
_diffrn_reflns_theta_min 1.8
_diffrn_standards_interval_count 0
_diffrn_standards_interval_time 0
_diffrn_standards_number 0
_exptl_absorpt_coefficient_mu 0.994
_exptl_absorpt_correction_T_max 0.902
_exptl_absorpt_correction_T_min 0.745
_exptl_absorpt_correction_type multi-scan
_exptl_absorpt_process_details '(ABSCOR; Higashi, 1995)'
_exptl_crystal_colour colorless
_exptl_crystal_density_diffrn 1.479
_exptl_crystal_density_method 'not measured'
_exptl_crystal_description block
_exptl_crystal_F_000 2388
_exptl_crystal_size_max 0.29
_exptl_crystal_size_mid 0.20
_exptl_crystal_size_min 0.11
_refine_diff_density_max 0.34
_refine_diff_density_min -0.24
_refine_ls_extinction_method none
_refine_ls_goodness_of_fit_ref 1.024
_refine_ls_hydrogen_treatment constr
_refine_ls_matrix_type full
_refine_ls_number_parameters 361
_refine_ls_number_reflns 4714
_refine_ls_number_restraints 0
_refine_ls_restrained_S_all 1.024
_refine_ls_R_factor_all 0.073
_refine_ls_R_factor_gt 0.038
_refine_ls_shift/su_max 0.001
_refine_ls_shift/su_mean 0.000
_refine_ls_structure_factor_coef Fsqd
_refine_ls_weighting_details 'calc w=1/[\s^2^(Fo^2^)+(0.0379P)^2^+5.4788P] where P=(Fo^2^+2Fc^2^)/3'
_refine_ls_weighting_scheme calc
_refine_ls_wR_factor_gt 0.080
_refine_ls_wR_factor_ref 0.098
_reflns_number_gt 3148
_reflns_number_total 4714
_reflns_threshold_expression I>2\s(I)
_cod_data_source_file hb2022.cif
_cod_data_source_block I
_cod_depositor_comments
;
The following automatic conversions were performed:

'_atom_sites_solution_hydrogens' value 'difmap and geom' was changed
to 'mixed'.

Automatic conversion script
Id: cif_fix_values 6452 2018-10-05 10:23:21Z andrius 
;
_cod_original_sg_symbol_H-M 'C 2/c'
_cod_database_code 2208606
_cod_database_fobs_code 2208606

loop_
_symmetry_equiv_pos_as_xyz
'x, y, z'
'-x, y, -z+1/2'
'x+1/2, y+1/2, z'
'-x+1/2, y+1/2, -z+1/2'
'-x, -y, -z'
'x, -y, z-1/2'
'-x+1/2, -y+1/2, -z'
'x+1/2, -y+1/2, z-1/2'

loop_
_atom_site_type_symbol
_atom_site_label
_atom_site_fract_x
_atom_site_fract_y
_atom_site_fract_z
_atom_site_U_iso_or_equiv
_atom_site_adp_type
_atom_site_calc_flag
_atom_site_refinement_flags
_atom_site_occupancy
Zn Zn 0.77830(3) 0.621063(12) 0.57184(3) 0.04319(13) Uani d . 1
O O1 0.66830(17) 0.58830(8) 0.47735(16) 0.0543(6) Uani d . 1
O O2 0.54912(17) 0.64747(8) 0.44227(17) 0.0574(6) Uani d . 1
O O3 0.27717(18) 0.46598(8) 0.25442(18) 0.0673(7) Uani d . 1
H H3A 0.2980 0.4327 0.2746 0.101 Uiso d R 1
O O4 0.71149(17) 0.62510(7) 0.67556(15) 0.0509(6) Uani d . 1
O O5 0.86116(18) 0.66426(8) 0.73535(16) 0.0576(6) Uani d . 1
O O6 0.6443(2) 0.68377(9) 1.06279(17) 0.0682(7) Uani d . 1
H H6A 0.5742 0.6723 1.0578 0.102 Uiso d R 1
N N11 1.0555(2) 0.54197(11) 0.6563(2) 0.0725(9) Uani d . 1
H H11 1.1223 0.5415 0.6830 0.087 Uiso calc R 1
N N13 0.89543(19) 0.57138(9) 0.59832(18) 0.0463(7) Uani d . 1
N N21 0.8930(2) 0.75524(10) 0.5145(2) 0.0594(8) Uani d . 1
H H21 0.9163 0.7841 0.5308 0.071 Uiso calc R 1
N N23 0.8317(2) 0.68099(9) 0.52419(19) 0.0472(7) Uani d . 1
C C12 0.9938(3) 0.58145(13) 0.6407(3) 0.0618(10) Uani d . 1
H H12 1.0182 0.6128 0.6582 0.074 Uiso calc R 1
C C14 0.8121(3) 0.49022(13) 0.5450(3) 0.0802(13) Uani d . 1
H H14 0.7440 0.5020 0.5193 0.096 Uiso calc R 1
C C15 0.8351(4) 0.44147(15) 0.5433(4) 0.1058(18) Uani d . 1
H H15 0.7810 0.4199 0.5163 0.127 Uiso calc R 1
C C16 0.9351(4) 0.42352(15) 0.5802(3) 0.0921(15) Uani d . 1
H H16 0.9474 0.3902 0.5776 0.110 Uiso calc R 1
C C17 1.0157(3) 0.45335(15) 0.6200(3) 0.0804(13) Uani d . 1
H H17 1.0837 0.4413 0.6451 0.096 Uiso calc R 1
C C18 0.9941(3) 0.50233(12) 0.6223(2) 0.0553(9) Uani d . 1
C C19 0.8938(2) 0.52082(11) 0.5860(2) 0.0473(8) Uani d . 1
C C22 0.8663(3) 0.72178(12) 0.5684(3) 0.0542(9) Uani d . 1
H H22 0.8715 0.7266 0.6305 0.065 Uiso calc R 1
C C24 0.8093(3) 0.65903(13) 0.3579(3) 0.0587(9) Uani d . 1
H H24 0.7821 0.6280 0.3613 0.070 Uiso calc R 1
C C25 0.8237(3) 0.67686(16) 0.2777(3) 0.0735(11) Uani d . 1
H H25 0.8064 0.6574 0.2253 0.088 Uiso calc R 1
C C26 0.8637(3) 0.72364(16) 0.2722(3) 0.0774(12) Uani d . 1
H H26 0.8723 0.7345 0.2161 0.093 Uiso calc R 1
C C27 0.8905(3) 0.75369(14) 0.3463(3) 0.0688(11) Uani d . 1
H H27 0.9169 0.7849 0.3423 0.083 Uiso calc R 1
C C28 0.8766(3) 0.73552(11) 0.4282(3) 0.0504(9) Uani d . 1
C C29 0.8369(2) 0.68899(11) 0.4340(2) 0.0443(8) Uani d . 1
C C31 0.5771(3) 0.60411(12) 0.4388(2) 0.0437(8) Uani d . 1
C C32 0.4986(2) 0.56793(10) 0.3864(2) 0.0392(7) Uani d . 1
C C33 0.4053(3) 0.58156(12) 0.3273(3) 0.0629(10) Uani d . 1
H H33 0.3905 0.6145 0.3167 0.076 Uiso calc R 1
C C34 0.3324(3) 0.54757(12) 0.2831(3) 0.0743(12) Uani d . 1
H H34 0.2692 0.5577 0.2429 0.089 Uiso calc R 1
C C35 0.3523(2) 0.49889(11) 0.2977(2) 0.0470(8) Uani d . 1
C C36 0.4458(3) 0.48436(12) 0.3542(3) 0.0582(10) Uani d . 1
H H36 0.4607 0.4513 0.3639 0.070 Uiso calc R 1
C C37 0.5188(3) 0.51878(12) 0.3975(3) 0.0612(10) Uani d . 1
H H37 0.5835 0.5085 0.4352 0.073 Uiso calc R 1
C C41 0.7745(3) 0.64923(11) 0.7416(2) 0.0456(8) Uani d . 1
C C42 0.7394(2) 0.65726(11) 0.8262(2) 0.0430(8) Uani d . 1
C C43 0.8036(3) 0.68203(11) 0.9002(2) 0.0497(8) Uani d . 1
H H43 0.8697 0.6932 0.8967 0.060 Uiso calc R 1
C C44 0.7715(3) 0.69039(12) 0.9785(2) 0.0540(9) Uani d . 1
H H44 0.8159 0.7068 1.0277 0.065 Uiso calc R 1
C C45 0.6727(3) 0.67432(12) 0.9845(2) 0.0508(8) Uani d . 1
C C46 0.6080(3) 0.64916(12) 0.9113(2) 0.0505(8) Uani d . 1
H H46 0.5420 0.6378 0.9148 0.061 Uiso calc R 1
C C47 0.6416(3) 0.64108(12) 0.8339(2) 0.0503(9) Uani d . 1
H H47 0.5976 0.6242 0.7851 0.060 Uiso calc R 1
O O1W 0.4407(13) 0.7239(6) 0.2691(10) 0.164(7) Uani d P 0.25
H H1A 0.4736 0.7001 0.3159 0.246 Uiso d PR 0.25
H H1B 0.4749 0.7157 0.2212 0.246 Uiso d PR 0.25

loop_
_atom_site_aniso_label
_atom_site_aniso_U_11
_atom_site_aniso_U_22
_atom_site_aniso_U_33
_atom_site_aniso_U_12
_atom_site_aniso_U_13
_atom_site_aniso_U_23
Zn 0.0379(2) 0.0343(2) 0.0528(3) -0.00467(16) 0.00364(17) -0.00544(18)
O1 0.0416(13) 0.0453(13) 0.0651(16) -0.0072(10) -0.0053(12) -0.0101(11)
O2 0.0527(14) 0.0372(13) 0.0794(18) -0.0074(11) 0.0122(13) -0.0116(12)
O3 0.0511(15) 0.0400(13) 0.0905(19) -0.0119(11) -0.0176(13) -0.0067(13)
O4 0.0500(14) 0.0451(13) 0.0547(14) -0.0032(11) 0.0082(11) -0.0053(11)
O5 0.0477(14) 0.0595(15) 0.0655(16) -0.0042(12) 0.0149(13) 0.0001(12)
O6 0.0762(18) 0.0709(17) 0.0621(17) -0.0099(14) 0.0261(15) -0.0126(14)
N11 0.0373(17) 0.066(2) 0.099(3) 0.0070(15) -0.0095(16) -0.0180(19)
N13 0.0350(15) 0.0418(16) 0.0574(18) -0.0018(11) 0.0037(13) -0.0098(13)
N21 0.066(2) 0.0328(15) 0.077(2) -0.0184(14) 0.0150(17) -0.0098(16)
N23 0.0465(16) 0.0322(14) 0.0591(19) -0.0077(12) 0.0069(14) -0.0068(13)
C12 0.045(2) 0.050(2) 0.081(3) -0.0007(17) -0.0022(19) -0.0163(19)
C14 0.046(2) 0.049(2) 0.131(4) 0.0010(18) -0.004(2) -0.018(2)
C15 0.070(3) 0.047(3) 0.182(5) -0.005(2) 0.000(3) -0.030(3)
C16 0.082(3) 0.046(2) 0.136(4) 0.011(2) 0.006(3) -0.018(3)
C17 0.063(3) 0.065(3) 0.101(3) 0.023(2) 0.001(2) -0.010(2)
C18 0.046(2) 0.049(2) 0.065(2) 0.0043(16) 0.0024(18) -0.0123(18)
C19 0.0399(19) 0.0407(18) 0.059(2) 0.0010(14) 0.0082(16) -0.0092(16)
C22 0.055(2) 0.042(2) 0.064(2) -0.0107(16) 0.0136(19) -0.0131(18)
C24 0.067(2) 0.042(2) 0.062(2) -0.0073(17) 0.009(2) -0.0081(19)
C25 0.085(3) 0.075(3) 0.057(3) -0.014(2) 0.012(2) -0.012(2)
C26 0.087(3) 0.082(3) 0.061(3) -0.010(2) 0.015(2) 0.013(2)
C27 0.073(3) 0.049(2) 0.083(3) -0.0094(19) 0.017(2) 0.010(2)
C28 0.046(2) 0.0371(19) 0.064(3) -0.0007(15) 0.0071(18) -0.0022(18)
C29 0.0395(18) 0.0323(17) 0.058(2) 0.0018(13) 0.0063(16) -0.0002(16)
C31 0.044(2) 0.0419(19) 0.044(2) -0.0096(15) 0.0092(16) -0.0051(15)
C32 0.0376(17) 0.0353(17) 0.0436(19) -0.0049(13) 0.0085(15) -0.0054(14)
C33 0.054(2) 0.0317(18) 0.085(3) -0.0036(15) -0.013(2) 0.0004(18)
C34 0.052(2) 0.043(2) 0.101(3) 0.0001(17) -0.029(2) 0.002(2)
C35 0.0424(19) 0.0398(19) 0.053(2) -0.0057(14) 0.0016(16) -0.0059(16)
C36 0.046(2) 0.0318(17) 0.083(3) 0.0010(15) -0.0074(19) -0.0025(17)
C37 0.043(2) 0.043(2) 0.081(3) -0.0015(16) -0.0129(18) -0.0033(19)
C41 0.046(2) 0.0316(17) 0.056(2) 0.0056(15) 0.0067(17) 0.0022(16)
C42 0.0393(18) 0.0335(17) 0.051(2) 0.0034(14) 0.0026(15) 0.0008(15)
C43 0.0427(19) 0.0409(19) 0.062(2) -0.0052(15) 0.0071(17) -0.0031(17)
C44 0.056(2) 0.047(2) 0.053(2) -0.0067(16) 0.0019(18) -0.0076(17)
C45 0.056(2) 0.0398(19) 0.054(2) 0.0040(16) 0.0111(18) -0.0001(16)
C46 0.044(2) 0.050(2) 0.058(2) -0.0033(16) 0.0125(18) -0.0028(17)
C47 0.0433(19) 0.0469(19) 0.054(2) -0.0015(15) 0.0009(17) -0.0069(16)
O1W 0.172(17) 0.192(16) 0.098(12) -0.046(12) -0.018(11) 0.086(12)

loop_
_atom_type_symbol
_atom_type_description
_atom_type_scat_dispersion_real
_atom_type_scat_dispersion_imag
_atom_type_scat_source
C C 0.0033 0.0000 'International Tables Vol C Tables 4.2.6.8 and 6.1.1.4'
H H 0.0000 0.0000 'International Tables Vol C Tables 4.2.6.8 and 6.1.1.4'
O O 0.0106 0.0000 'International Tables Vol C Tables 4.2.6.8 and 6.1.1.4'
N N 0.0061 0.0000 'International Tables Vol C Tables 4.2.6.8 and 6.1.1.4'
Zn Zn 0.2839 0.0000 'International Tables Vol C Tables 4.2.6.8 and 6.1.1.4'

loop_
_geom_angle_atom_site_label_1
_geom_angle_atom_site_label_2
_geom_angle_atom_site_label_3
_geom_angle
_geom_angle_publ_flag
O1 Zn O4 102.03(10) y
O1 Zn N13 102.08(10) y
O1 Zn N23 112.11(10) y
O4 Zn N13 110.52(10) y
O4 Zn N23 120.39(10) y
N13 Zn N23 108.15(11) y
C31 O1 Zn 127.2(2) ?
C35 O3 H3A 111.2 ?
C41 O4 Zn 108.2(2) ?
C45 O6 H6A 110.2 ?
C12 N11 C18 108.1(3) ?
C12 N11 H11 125.9 ?
C18 N11 H11 125.9 ?
C12 N13 C19 104.7(3) ?
C12 N13 Zn 123.6(2) ?
C19 N13 Zn 131.4(2) ?
C22 N21 C28 107.8(3) ?
C22 N21 H21 126.1 ?
C28 N21 H21 126.1 ?
C22 N23 C29 105.1(3) ?
C22 N23 Zn 128.6(2) ?
C29 N23 Zn 126.3(2) ?
N13 C12 N11 112.7(3) ?
N13 C12 H12 123.6 ?
N11 C12 H12 123.6 ?
C19 C14 C15 117.2(4) ?
C19 C14 H14 121.4 ?
C15 C14 H14 121.4 ?
C16 C15 C14 122.2(4) ?
C16 C15 H15 118.9 ?
C14 C15 H15 118.9 ?
C17 C16 C15 121.0(4) ?
C17 C16 H16 119.5 ?
C15 C16 H16 119.5 ?
C16 C17 C18 117.6(4) ?
C16 C17 H17 121.2 ?
C18 C17 H17 121.2 ?
N11 C18 C17 133.0(3) ?
N11 C18 C19 105.0(3) ?
C17 C18 C19 122.0(3) ?
C14 C19 C18 120.1(3) ?
C14 C19 N13 130.5(3) ?
C18 C19 N13 109.4(3) ?
N23 C22 N21 112.7(3) ?
N23 C22 H22 123.7 ?
N21 C22 H22 123.7 ?
C25 C24 C29 117.2(3) ?
C25 C24 H24 121.4 ?
C29 C24 H24 121.4 ?
C24 C25 C26 121.5(4) ?
C24 C25 H25 119.2 ?
C26 C25 H25 119.2 ?
C27 C26 C25 122.0(4) ?
C27 C26 H26 119.0 ?
C25 C26 H26 119.0 ?
C26 C27 C28 116.6(4) ?
C26 C27 H27 121.7 ?
C28 C27 H27 121.7 ?
N21 C28 C27 132.6(3) ?
N21 C28 C29 105.7(3) ?
C27 C28 C29 121.6(3) ?
C24 C29 C28 121.1(3) ?
C24 C29 N23 130.3(3) ?
C28 C29 N23 108.6(3) ?
O2 C31 O1 124.1(3) ?
O2 C31 C32 119.1(3) ?
O1 C31 C32 116.8(3) ?
C33 C32 C37 117.3(3) ?
C33 C32 C31 122.5(3) ?
C37 C32 C31 120.2(3) ?
C32 C33 C34 121.3(3) ?
C32 C33 H33 119.3 ?
C34 C33 H33 119.3 ?
C35 C34 C33 120.4(3) ?
C35 C34 H34 119.8 ?
C33 C34 H34 119.8 ?
C36 C35 O3 121.5(3) ?
C36 C35 C34 119.4(3) ?
O3 C35 C34 119.1(3) ?
C35 C36 C37 119.7(3) ?
C35 C36 H36 120.2 ?
C37 C36 H36 120.2 ?
C32 C37 C36 121.8(3) ?
C32 C37 H37 119.1 ?
C36 C37 H37 119.1 ?
O5 C41 O4 121.6(3) ?
O5 C41 C42 120.9(3) ?
O4 C41 C42 117.4(3) ?
C47 C42 C43 117.8(3) ?
C47 C42 C41 121.7(3) ?
C43 C42 C41 120.5(3) ?
C44 C43 C42 121.2(3) ?
C44 C43 H43 119.4 ?
C42 C43 H43 119.4 ?
C43 C44 C45 120.1(3) ?
C43 C44 H44 119.9 ?
C45 C44 H44 119.9 ?
O6 C45 C46 122.7(3) ?
O6 C45 C44 117.9(3) ?
C46 C45 C44 119.3(3) ?
C47 C46 C45 119.6(3) ?
C47 C46 H46 120.2 ?
C45 C46 H46 120.2 ?
C46 C47 C42 121.9(3) ?
C46 C47 H47 119.0 ?
C42 C47 H47 119.0 ?

loop_
_geom_bond_atom_site_label_1
_geom_bond_atom_site_label_2
_geom_bond_distance
_geom_bond_publ_flag
Zn O1 1.957(2) y
Zn O4 1.982(2) y
Zn N13 2.010(2) y
Zn N23 1.991(3) y
C31 O1 1.258(4) ?
C31 O2 1.249(4) ?
C35 O3 1.367(3) ?
O3 H3A 0.9792 ?
O4 C41 1.296(4) ?
O5 C41 1.232(4) ?
O6 C45 1.350(4) ?
O6 H6A 0.9528 ?
N11 C12 1.334(4) ?
N11 C18 1.369(4) ?
N11 H11 0.8600 ?
N13 C12 1.307(4) ?
N13 C19 1.399(4) ?
N21 C22 1.332(4) ?
N21 C28 1.373(4) ?
N21 H21 0.8600 ?
N23 C22 1.320(4) ?
N23 C29 1.397(4) ?
C12 H12 0.9300 ?
C14 C19 1.372(4) ?
C14 C15 1.372(5) ?
C14 H14 0.9300 ?
C15 C16 1.372(6) ?
C15 H15 0.9300 ?
C16 C17 1.345(5) ?
C16 H16 0.9300 ?
C17 C18 1.375(5) ?
C17 H17 0.9300 ?
C18 C19 1.378(4) ?
C22 H22 0.9300 ?
C24 C25 1.362(5) ?
C24 C29 1.379(4) ?
C24 H24 0.9300 ?
C25 C26 1.396(5) ?
C25 H25 0.9300 ?
C26 C27 1.358(5) ?
C26 H26 0.9300 ?
C27 C28 1.386(5) ?
C27 H27 0.9300 ?
C28 C29 1.389(4) ?
C31 C32 1.496(4) ?
C32 C33 1.361(4) ?
C32 C37 1.376(4) ?
C33 C34 1.374(4) ?
C33 H33 0.9300 ?
C34 C35 1.367(4) ?
C34 H34 0.9300 ?
C35 C36 1.354(4) ?
C36 C37 1.379(4) ?
C36 H36 0.9300 ?
C37 H37 0.9300 ?
C41 C42 1.478(5) ?
C42 C47 1.386(4) ?
C42 C43 1.386(4) ?
C43 C44 1.371(4) ?
C43 H43 0.9300 ?
C44 C45 1.389(5) ?
C44 H44 0.9300 ?
C45 C46 1.386(4) ?
C46 C47 1.367(4) ?
C46 H46 0.9300 ?
C47 H47 0.9300 ?
O1W H1A 0.9738 ?
O1W H1B 0.9699 ?

loop_
_geom_hbond_atom_site_label_D
_geom_hbond_atom_site_label_H
_geom_hbond_atom_site_label_A
_geom_hbond_site_symmetry_A
_geom_hbond_distance_DH
_geom_hbond_distance_HA
_geom_hbond_distance_DA
_geom_hbond_angle_DHA
_geom_hbond_publ_flag
O1W H1A O2 . 0.97 2.39 3.358(13) 174 y
O3 H3A O4 5_666 0.98 1.77 2.701(3) 157 y
O6 H6A O2 2_656 0.95 1.75 2.698(4) 174 y
N11 H11 O3 6_666 0.86 2.04 2.895(4) 174 y
N21 H21 O2 7_666 0.86 1.95 2.804(4) 172 y
